data_4309151
loop_
_publ_author_name
'Janet L. Shaw'
'Gordon T. Yee'
'Guangbin Wang'
'David E. Benson'
'Cagil Gokdemir'
'Christopher J. Ziegler'

_publ_contact_author
;
Christopher J. Ziegler
University of Akron
Department of Chemistry
Akron, OH 44325-3601
;
_publ_contact_author_email ziegler@uakron.edu
_publ_contact_author_fax '1 330 972 7370'
_publ_contact_author_phone '1 330 972 2531'
_publ_section_title
;
Magneto-Structural Relationships in a Series of Dinuclear Oxalato-Bridged
(Diphenyldipyrazolylmethane)copper(II) Complexes
;
_journal_name_full 'Inorganic Chemistry'
_journal_page_first 5060
_journal_page_last 5067
_journal_paper_doi 10.1021/ic048229t
_journal_volume 44
_journal_year 2005
_chemical_formula_sum 'C20 H16 Cu N5 O5'
_chemical_formula_weight 469.92
_chemical_name_common JK065
_chemical_name_systematic
;
 u-oxalato-bis-[(diphenyldipyrazolylmethane)copper(II) nitrate]
;
_space_group_IT_number 2
_symmetry_cell_setting triclinic
_symmetry_space_group_name_Hall '-P 1'
_symmetry_space_group_name_H-M 'P -1'
_atom_sites_solution_hydrogens geom
_atom_sites_solution_primary direct
_atom_sites_solution_secondary difmap
_audit_creation_method SHELXL-97
_cell_angle_alpha 98.985(14)
_cell_angle_beta 110.449(13)
_cell_angle_gamma 103.664(14)
_cell_formula_units_Z 2
_cell_length_a 8.863(7)
_cell_length_b 10.241(9)
_cell_length_c 11.425(10)
_cell_measurement_reflns_used 1668
_cell_measurement_temperature 100(2)
_cell_measurement_theta_max 23.79
_cell_measurement_theta_min 2.49
_cell_volume 911.1(13)
_computing_cell_refinement 'Bruker SMART'
_computing_data_collection 'Bruker SMART'
_computing_data_reduction 'Bruker SAINT'
_computing_molecular_graphics 'Bruker SHELXTL'
_computing_publication_material 'Bruker SHELXTL'
_computing_structure_refinement 'SHELXL-97 (Sheldrick, 1997)'
_computing_structure_solution 'SHELXS-97 (Sheldrick, 1990)'
_diffrn_ambient_temperature 100(2)
_diffrn_measured_fraction_theta_full 0.940
_diffrn_measured_fraction_theta_max 0.940
_diffrn_measurement_device_type 'CCD area detector'
_diffrn_measurement_method 'phi and omega scans'
_diffrn_radiation_monochromator graphite
_diffrn_radiation_source 'fine-focus sealed tube'
_diffrn_radiation_type MoK\a
_diffrn_radiation_wavelength 0.71073
_diffrn_reflns_av_R_equivalents 0.0477
_diffrn_reflns_av_sigmaI/netI 0.0835
_diffrn_reflns_limit_h_max 11
_diffrn_reflns_limit_h_min -11
_diffrn_reflns_limit_k_max 13
_diffrn_reflns_limit_k_min -13
_diffrn_reflns_limit_l_max 14
_diffrn_reflns_limit_l_min -15
_diffrn_reflns_number 8205
_diffrn_reflns_theta_full 28.28
_diffrn_reflns_theta_max 28.28
_diffrn_reflns_theta_min 1.97
_exptl_absorpt_coefficient_mu 1.247
_exptl_absorpt_correction_T_max 0.9403
_exptl_absorpt_correction_T_min 0.7929
_exptl_absorpt_correction_type SADABS
_exptl_crystal_colour blue
_exptl_crystal_density_diffrn 1.713
_exptl_crystal_density_meas 0
_exptl_crystal_density_method 'not measured'
_exptl_crystal_description block
_exptl_crystal_F_000 480
_exptl_crystal_size_max 0.20
_exptl_crystal_size_mid 0.10
_exptl_crystal_size_min 0.05
_refine_diff_density_max 0.674
_refine_diff_density_min -0.621
_refine_diff_density_rms 0.105
_refine_ls_extinction_method none
_refine_ls_goodness_of_fit_ref 1.045
_refine_ls_hydrogen_treatment mixed
_refine_ls_matrix_type full
_refine_ls_number_parameters 344
_refine_ls_number_reflns 4254
_refine_ls_number_restraints 0
_refine_ls_restrained_S_all 1.045
_refine_ls_R_factor_all 0.0719
_refine_ls_R_factor_gt 0.0555
_refine_ls_shift/su_max 0.001
_refine_ls_shift/su_mean 0.000
_refine_ls_structure_factor_coef Fsqd
_refine_ls_weighting_details 'calc w=1/[\s^2^(Fo^2^)+(0.0436P)^2^+0.7973P] where P=(Fo^2^+2Fc^2^)/3'
_refine_ls_weighting_scheme calc
_refine_ls_wR_factor_gt 0.1168
_refine_ls_wR_factor_ref 0.1237
_reflns_number_gt 3445
_reflns_number_total 4254
_reflns_threshold_expression >2sigma(I)
_cod_data_source_file ic048229tsi20041216_011457_2.cif
_cod_data_source_block p-1
_cod_depositor_comments
;
The following automatic conversions were performed:
'_symmetry_cell_setting' value 'Triclinic' changed to 'triclinic'
according to '/home/saulius/struct/CIF-dictionaries/cif_core.dic'
dictionary named 'cif_core.dic' version 2.4.1 from 2010-06-29.

Automatic conversion script
Id: cif_fix_enum 1527 2010-12-29 10:47:43Z saulius 
;
_cod_database_code 4309151

loop_
_symmetry_equiv_pos_as_xyz
'x, y, z'
'-x, -y, -z'

loop_
_atom_site_label
_atom_site_type_symbol
_atom_site_fract_x
_atom_site_fract_y
_atom_site_fract_z
_atom_site_U_iso_or_equiv
_atom_site_adp_type
_atom_site_occupancy
_atom_site_symmetry_multiplicity
_atom_site_calc_flag
_atom_site_refinement_flags
_atom_site_disorder_assembly
_atom_site_disorder_group
C1 C 0.3746(4) 0.7056(4) 0.8680(3) 0.0152(7) Uani 1 1 d . . .
C2 C 0.3106(4) 0.7149(4) 0.9758(3) 0.0163(7) Uani 1 1 d . . .
C3 C 0.3396(5) 0.8432(4) 1.0554(4) 0.0205(8) Uani 1 1 d . . .
C4 C 0.2994(5) 0.8494(5) 1.1621(4) 0.0268(9) Uani 1 1 d . . .
C5 C 0.2323(5) 0.7293(4) 1.1916(4) 0.0248(9) Uani 1 1 d . . .
C6 C 0.2019(5) 0.6029(4) 1.1121(4) 0.0209(8) Uani 1 1 d . . .
C7 C 0.2388(4) 0.5948(4) 1.0040(3) 0.0168(7) Uani 1 1 d . . .
C8 C 0.2987(4) 0.5610(4) 0.7726(3) 0.0145(7) Uani 1 1 d . . .
C9 C 0.1268(5) 0.5177(4) 0.6918(3) 0.0171(7) Uani 1 1 d . . .
C10 C 0.0532(5) 0.3880(4) 0.6051(3) 0.0201(8) Uani 1 1 d . . .
C11 C 0.1496(5) 0.3023(4) 0.5952(3) 0.0187(8) Uani 1 1 d . . .
C12 C 0.3182(5) 0.3448(4) 0.6748(4) 0.0195(8) Uani 1 1 d . . .
C13 C 0.3931(5) 0.4730(4) 0.7652(3) 0.0157(7) Uani 1 1 d . . .
C14 C 0.8166(5) 0.7834(4) 0.9468(4) 0.0192(8) Uani 1 1 d . . .
C15 C 0.8233(5) 0.7927(4) 1.0712(4) 0.0201(8) Uani 1 1 d . . .
C16 C 0.6596(5) 0.7672(4) 1.0578(3) 0.0169(7) Uani 1 1 d . . .
C17 C 0.3248(5) 0.8995(4) 0.6354(4) 0.0191(8) Uani 1 1 d . . .
C18 C 0.2128(5) 0.9367(4) 0.6824(4) 0.0207(8) Uani 1 1 d . . .
C19 C 0.2194(5) 0.8745(4) 0.7802(4) 0.0186(8) Uani 1 1 d . . .
C20 C 0.5866(4) 0.4946(4) 0.5419(3) 0.0153(7) Uani 1 1 d . . .
Cu1 Cu 0.55084(5) 0.72014(5) 0.67183(4) 0.01452(13) Uani 1 1 d . . .
H3 H 0.392(4) 0.918(4) 1.043(3) 0.002(8) Uiso 1 1 d . . .
H4 H 0.321(5) 0.933(4) 1.209(4) 0.021(11) Uiso 1 1 d . . .
H5 H 0.210(5) 0.738(4) 1.266(4) 0.018(10) Uiso 1 1 d . . .
H6 H 0.157(5) 0.530(4) 1.132(4) 0.021(11) Uiso 1 1 d . . .
H7 H 0.220(4) 0.516(4) 0.954(3) 0.004(8) Uiso 1 1 d . . .
H9 H 0.060(4) 0.579(4) 0.695(3) 0.004(8) Uiso 1 1 d . . .
H10 H -0.054(5) 0.363(4) 0.560(4) 0.017(10) Uiso 1 1 d . . .
H11 H 0.098(5) 0.214(5) 0.537(4) 0.025(11) Uiso 1 1 d . . .
H12 H 0.383(4) 0.291(4) 0.668(3) 0.005(8) Uiso 1 1 d . . .
H13 H 0.506(5) 0.506(4) 0.811(4) 0.014(9) Uiso 1 1 d . . .
H14 H 0.895(5) 0.795(4) 0.917(4) 0.013(10) Uiso 1 1 d . . .
H15 H 0.919(6) 0.820(5) 1.139(4) 0.031(12) Uiso 1 1 d . . .
H16 H 0.618(5) 0.762(4) 1.115(4) 0.015(10) Uiso 1 1 d . . .
H17 H 0.349(5) 0.921(4) 0.570(4) 0.022(11) Uiso 1 1 d . . .
H18 H 0.145(5) 0.989(4) 0.659(4) 0.024(11) Uiso 1 1 d . . .
H19 H 0.159(5) 0.870(4) 0.830(4) 0.026(11) Uiso 1 1 d . . .
N1 N 0.5612(4) 0.7447(3) 0.9322(3) 0.0147(6) Uani 1 1 d . . .
N2 N 0.6571(4) 0.7535(3) 0.8624(3) 0.0154(6) Uani 1 1 d . . .
N3 N 0.3355(4) 0.8068(3) 0.7928(3) 0.0148(6) Uani 1 1 d . . .
N4 N 0.3979(4) 0.8191(3) 0.7011(3) 0.0156(6) Uani 1 1 d . . .
N5 N 0.7955(4) 0.9350(3) 0.6414(3) 0.0168(6) Uani 1 1 d . . .
O1 O 0.6429(3) 0.8728(3) 0.5776(3) 0.0256(6) Uani 1 1 d . . .
O2 O 0.8735(4) 0.9057(3) 0.7432(3) 0.0281(6) Uani 1 1 d . . .
O3 O 0.8728(3) 1.0304(3) 0.6085(3) 0.0287(7) Uani 1 1 d . . .
O4 O 0.3727(3) 0.6061(3) 0.4970(2) 0.0171(5) Uani 1 1 d . . .
O5 O 0.6724(3) 0.5892(3) 0.6456(2) 0.0168(5) Uani 1 1 d . . .

loop_
_atom_site_aniso_label
_atom_site_aniso_U_11
_atom_site_aniso_U_22
_atom_site_aniso_U_33
_atom_site_aniso_U_23
_atom_site_aniso_U_13
_atom_site_aniso_U_12
C1 0.0111(16) 0.0145(17) 0.0188(17) 0.0039(14) 0.0047(14) 0.0039(13)
C2 0.0110(16) 0.0218(19) 0.0171(17) 0.0054(14) 0.0044(14) 0.0084(14)
C3 0.0195(19) 0.018(2) 0.0217(19) 0.0013(15) 0.0097(16) 0.0029(16)
C4 0.025(2) 0.024(2) 0.029(2) -0.0047(18) 0.0132(17) 0.0077(17)
C5 0.0190(19) 0.035(2) 0.021(2) 0.0033(17) 0.0110(16) 0.0096(17)
C6 0.0166(18) 0.025(2) 0.023(2) 0.0075(16) 0.0094(15) 0.0072(16)
C7 0.0160(18) 0.0166(19) 0.0178(18) 0.0038(15) 0.0049(14) 0.0083(15)
C8 0.0170(17) 0.0162(18) 0.0119(16) 0.0046(13) 0.0074(13) 0.0051(14)
C9 0.0180(18) 0.0169(18) 0.0172(18) 0.0046(14) 0.0060(14) 0.0082(15)
C10 0.0156(19) 0.022(2) 0.0153(18) 0.0038(15) 0.0015(15) 0.0019(15)
C11 0.0213(19) 0.0167(19) 0.0138(17) 0.0034(15) 0.0059(14) 0.0005(15)
C12 0.027(2) 0.0169(19) 0.0205(19) 0.0066(15) 0.0133(16) 0.0110(16)
C13 0.0133(17) 0.0170(18) 0.0160(17) 0.0047(14) 0.0058(14) 0.0027(14)
C14 0.0138(17) 0.0206(19) 0.0225(19) 0.0034(15) 0.0074(15) 0.0055(15)
C15 0.0178(18) 0.022(2) 0.0161(18) 0.0029(15) 0.0020(15) 0.0073(15)
C16 0.0199(18) 0.0176(19) 0.0131(17) 0.0042(14) 0.0070(15) 0.0053(15)
C17 0.0208(19) 0.0154(18) 0.0176(18) 0.0015(15) 0.0039(15) 0.0068(15)
C18 0.0169(18) 0.0187(19) 0.0216(19) 0.0032(15) 0.0018(15) 0.0072(15)
C19 0.0158(18) 0.0171(19) 0.0222(19) 0.0008(15) 0.0075(15) 0.0070(15)
C20 0.0152(17) 0.0201(18) 0.0126(16) 0.0065(14) 0.0066(14) 0.0060(14)
Cu1 0.0151(2) 0.0159(2) 0.0120(2) 0.00170(16) 0.00410(16) 0.00731(17)
N1 0.0144(14) 0.0162(15) 0.0139(14) 0.0030(12) 0.0064(12) 0.0048(12)
N2 0.0141(14) 0.0189(16) 0.0147(14) 0.0040(12) 0.0068(12) 0.0065(12)
N3 0.0136(14) 0.0154(15) 0.0163(15) 0.0030(12) 0.0065(12) 0.0065(12)
N4 0.0162(15) 0.0152(15) 0.0138(14) 0.0027(12) 0.0052(12) 0.0040(12)
N5 0.0237(16) 0.0175(16) 0.0205(16) 0.0087(13) 0.0157(13) 0.0138(13)
O1 0.0204(14) 0.0305(16) 0.0277(15) 0.0097(12) 0.0105(12) 0.0088(12)
O2 0.0302(15) 0.0322(16) 0.0245(15) 0.0128(13) 0.0111(12) 0.0106(13)
O3 0.0257(15) 0.0324(16) 0.0343(16) 0.0205(13) 0.0134(13) 0.0105(13)
O4 0.0186(13) 0.0201(13) 0.0129(12) 0.0033(10) 0.0048(10) 0.0098(11)
O5 0.0160(12) 0.0183(13) 0.0132(12) 0.0000(10) 0.0036(10) 0.0065(10)

loop_
_atom_type_symbol
_atom_type_description
_atom_type_scat_dispersion_real
_atom_type_scat_dispersion_imag
_atom_type_scat_source
C C 0.0033 0.0016 'International Tables Vol C Tables 4.2.6.8 and 6.1.1.4'
H H 0.0000 0.0000 'International Tables Vol C Tables 4.2.6.8 and 6.1.1.4'
N N 0.0061 0.0033 'International Tables Vol C Tables 4.2.6.8 and 6.1.1.4'
O O 0.0106 0.0060 'International Tables Vol C Tables 4.2.6.8 and 6.1.1.4'
Cu Cu 0.3201 1.2651 'International Tables Vol C Tables 4.2.6.8 and 6.1.1.4'

loop_
_geom_angle_atom_site_label_1
_geom_angle_atom_site_label_2
_geom_angle_atom_site_label_3
_geom_angle
_geom_angle_site_symmetry_1
_geom_angle_site_symmetry_3
_geom_angle_publ_flag
N3 C1 N1 107.1(3) . . ?
N3 C1 C2 111.5(3) . . ?
N1 C1 C2 106.4(3) . . ?
N3 C1 C8 107.4(3) . . ?
N1 C1 C8 111.3(3) . . ?
C2 C1 C8 112.9(3) . . ?
C7 C2 C3 119.0(3) . . ?
C7 C2 C1 120.1(3) . . ?
C3 C2 C1 120.5(3) . . ?
C4 C3 C2 119.8(4) . . ?
C5 C4 C3 120.8(4) . . ?
C6 C5 C4 119.3(4) . . ?
C5 C6 C7 120.7(4) . . ?
C6 C7 C2 120.4(4) . . ?
C13 C8 C9 119.4(3) . . ?
C13 C8 C1 122.6(3) . . ?
C9 C8 C1 117.9(3) . . ?
C10 C9 C8 119.8(3) . . ?
C9 C10 C11 120.5(4) . . ?
C12 C11 C10 119.6(4) . . ?
C11 C12 C13 120.7(4) . . ?
C8 C13 C12 119.9(3) . . ?
N2 C14 C15 110.3(3) . . ?
C16 C15 C14 105.1(3) . . ?
N1 C16 C15 108.3(3) . . ?
N4 C17 C18 110.5(3) . . ?
C19 C18 C17 105.7(3) . . ?
N3 C19 C18 107.6(3) . . ?
O4 C20 O5 126.2(3) 2_666 . ?
O4 C20 C20 117.8(4) 2_666 2_666 ?
O5 C20 C20 115.9(4) . 2_666 ?
O5 Cu1 N4 168.53(11) . . ?
O5 Cu1 N2 91.97(11) . . ?
N4 Cu1 N2 86.46(12) . . ?
O5 Cu1 O4 84.55(11) . . ?
N4 Cu1 O4 91.32(12) . . ?
N2 Cu1 O4 151.01(12) . . ?
O5 Cu1 O1 99.33(12) . . ?
N4 Cu1 O1 91.24(12) . . ?
N2 Cu1 O1 120.36(12) . . ?
O4 Cu1 O1 88.55(12) . . ?
C16 N1 N2 110.1(3) . . ?
C16 N1 C1 128.9(3) . . ?
N2 N1 C1 120.9(3) . . ?
C14 N2 N1 106.1(3) . . ?
C14 N2 Cu1 133.2(3) . . ?
N1 N2 Cu1 120.7(2) . . ?
C19 N3 N4 110.0(3) . . ?
C19 N3 C1 130.6(3) . . ?
N4 N3 C1 118.1(3) . . ?
C17 N4 N3 106.2(3) . . ?
C17 N4 Cu1 130.1(3) . . ?
N3 N4 Cu1 123.5(2) . . ?
O1 N5 O3 121.0(3) . . ?
O1 N5 O2 120.1(3) . . ?
O3 N5 O2 118.9(3) . . ?
N5 O1 Cu1 109.9(2) . . ?
C20 O4 Cu1 109.7(2) 2_666 . ?
C20 O5 Cu1 111.8(2) . . ?

loop_
_geom_bond_atom_site_label_1
_geom_bond_atom_site_label_2
_geom_bond_distance
_geom_bond_site_symmetry_2
_geom_bond_publ_flag
C1 N3 1.474(4) . ?
C1 N1 1.477(4) . ?
C1 C2 1.524(5) . ?
C1 C8 1.532(5) . ?
C2 C7 1.386(5) . ?
C2 C3 1.387(5) . ?
C3 C4 1.381(5) . ?
C4 C5 1.380(6) . ?
C5 C6 1.367(6) . ?
C6 C7 1.379(5) . ?
C8 C13 1.379(5) . ?
C8 C9 1.393(5) . ?
C9 C10 1.378(5) . ?
C10 C11 1.380(5) . ?
C11 C12 1.367(5) . ?
C12 C13 1.384(5) . ?
C14 N2 1.331(5) . ?
C14 C15 1.390(5) . ?
C15 C16 1.360(5) . ?
C16 N1 1.342(4) . ?
C17 N4 1.329(5) . ?
C17 C18 1.380(5) . ?
C18 C19 1.362(5) . ?
C19 N3 1.351(4) . ?
C20 O4 1.239(4) 2_666 ?
C20 O5 1.259(4) . ?
C20 C20 1.540(7) 2_666 ?
Cu1 O5 1.957(3) . ?
Cu1 N4 1.959(3) . ?
Cu1 N2 1.982(3) . ?
Cu1 O4 2.011(3) . ?
Cu1 O1 2.192(3) . ?
N1 N2 1.351(4) . ?
N3 N4 1.353(4) . ?
N5 O1 1.235(4) . ?
N5 O3 1.243(4) . ?
N5 O2 1.251(4) . ?
O4 C20 1.239(4) 2_666 ?
